data_7062863
loop_
_publ_author_name
'Nandi, Nishithendu Bikash'
'Das, Nishan'
'Ghanta, Susanta'
'Puzari, Krishti Rekha'
'Dutta, Pranab'
'K\/lak, Julia'
'Siero\'n, Les\/law'
'Maniukiewicz, Waldemar'
'Misra, Tarun Kumar'

_publ_section_title
;
 Atropisomers and a copper(ii) complex derived from
 1,3-dimethyl-5-(8&#x2032;-quinolinylazo)-6-aminouracil: structures,
 magnetism and biological properties
;
_journal_issue 47
_journal_name_full 'New Journal of Chemistry'
_journal_page_first 21633
_journal_page_last 21647
_journal_paper_doi 10.1039/D3NJ04598F
_journal_volume 47
_journal_year 2023
_chemical_formula_moiety 'C15 H17 Cu N6 O4, N O3'
_chemical_formula_sum 'C15 H17 Cu N7 O7'
_chemical_formula_weight 470.91
_space_group_IT_number 14
_space_group_name_Hall '-P 2yn'
_space_group_name_H-M_alt 'P 1 21/n 1'
_symmetry_cell_setting monoclinic
_symmetry_Int_Tables_number 14
_symmetry_space_group_name_Hall '-P 2yn'
_symmetry_space_group_name_H-M 'P 1 21/n 1'
_atom_sites_solution_hydrogens mixed
_atom_sites_solution_primary difmap
_atom_sites_solution_secondary difmap
_audit_update_record
;
2023-04-30 deposited with the CCDC.	2023-11-06 downloaded from the CCDC.
;
_cell_angle_alpha 90
_cell_angle_beta 96.440(1)
_cell_angle_gamma 90
_cell_formula_units_Z 4
_cell_length_a 11.8664(1)
_cell_length_b 7.3491(1)
_cell_length_c 20.4216(2)
_cell_measurement_reflns_used 32894
_cell_measurement_temperature 100
_cell_measurement_theta_max 78.4750
_cell_measurement_theta_min 4.1090
_cell_volume 1769.68(3)
_computing_cell_refinement 'CrysAlisPro 1.171.42.74a (Rigaku OD, 2022)'
_computing_data_collection 'CrysAlisPro 1.171.42.74a (Rigaku OD, 2022)'
_computing_data_reduction 'CrysAlisPro 1.171.42.74a (Rigaku OD, 2022)'
_computing_structure_refinement 'SHELXL-2018/3 (Sheldrick, 2018)'
_diffrn_ambient_environment N~2~
_diffrn_ambient_temperature 100
_diffrn_detector 'Hybrid Pixel Array Detector'
_diffrn_detector_area_resol_mean 5.8140
_diffrn_detector_type 'Pilatus 300K'
_diffrn_measured_fraction_theta_full 1.000
_diffrn_measured_fraction_theta_max 1.000
_diffrn_measurement_device 'four-circle diffractometer'
_diffrn_measurement_device_type 'XtaLAB Synergy, Dualflex, Pilatus 300K'
_diffrn_measurement_method '\w scans'
_diffrn_radiation_monochromator mirror
_diffrn_radiation_probe x-ray
_diffrn_radiation_type 'Cu K\a'
_diffrn_radiation_wavelength 1.54184
_diffrn_reflns_av_R_equivalents 0.0353
_diffrn_reflns_av_unetI/netI 0.0116
_diffrn_reflns_limit_h_max 14
_diffrn_reflns_limit_h_min -14
_diffrn_reflns_limit_k_max 8
_diffrn_reflns_limit_k_min -8
_diffrn_reflns_limit_l_max 24
_diffrn_reflns_limit_l_min -24
_diffrn_reflns_number 45745
_diffrn_reflns_theta_full 67.68
_diffrn_reflns_theta_max 67.72
_diffrn_reflns_theta_min 4.12
_diffrn_source 'micro-focus sealed X-ray tube'
_diffrn_source_type 'PhotonJet (Cu) X-ray Source'
_exptl_absorpt_coefficient_mu 2.298
_exptl_absorpt_correction_T_max 1.000
_exptl_absorpt_correction_T_min 0.630
_exptl_absorpt_correction_type gaussian
_exptl_absorpt_process_details
;
CrysAlisPro 1.171.42.74a (Rigaku Oxford Diffraction, 2022)
Numerical absorption correction based on gaussian integration over
a multifaceted crystal model
Empirical absorption correction using spherical harmonics,
implemented in SCALE3 ABSPACK scaling algorithm.
Empirical correction (ABSPACK) includes:
- Absorption correction using spherical harmonics
- Frame scaling
- Detector area scaling
;
_exptl_crystal_colour brown
_exptl_crystal_density_diffrn 1.768
_exptl_crystal_description plate
_exptl_crystal_F_000 964
_exptl_crystal_recrystallization_method 'Re-crystallisation from solvent: Ethanol'
_exptl_crystal_size_max 0.274
_exptl_crystal_size_mid 0.056
_exptl_crystal_size_min 0.025
_refine_diff_density_max 0.543
_refine_diff_density_min -0.549
_refine_diff_density_rms 0.073
_refine_ls_extinction_method none
_refine_ls_goodness_of_fit_ref 1.070
_refine_ls_hydrogen_treatment mixed
_refine_ls_matrix_type full
_refine_ls_number_parameters 278
_refine_ls_number_reflns 3205
_refine_ls_number_restraints 0
_refine_ls_restrained_S_all 1.070
_refine_ls_R_factor_all 0.0312
_refine_ls_R_factor_gt 0.0302
_refine_ls_shift/su_max 0.001
_refine_ls_shift/su_mean 0.000
_refine_ls_structure_factor_coef Fsqd
_refine_ls_weighting_details 'W=1/[\S^2^(FO^2^)+(0.0590P)^2^+1.1737P] WHERE P=(FO^2^+2FC^2^)/3'
_refine_ls_weighting_scheme calc
_refine_ls_wR_factor_gt 0.0884
_refine_ls_wR_factor_ref 0.0892
_reflns_number_gt 3048
_reflns_number_total 3205
_reflns_threshold_expression I>2\s(I)
_cod_data_source_file d3nj04598f2.cif
_cod_data_source_block P2
_cod_depositor_comments 'Adding full bibliography for 7062861--7062863.cif.'
_cod_original_sg_symbol_H-M 'P 21/n'
_cod_database_code 7062863

loop_
_space_group_symop_id
_space_group_symop_operation_xyz
1 x,y,z
2 1/2-x,1/2+y,1/2-z
3 -x,-y,-z
4 1/2+x,1/2-y,1/2+z

loop_
_atom_site_aniso_label
_atom_site_aniso_U_11
_atom_site_aniso_U_22
_atom_site_aniso_U_33
_atom_site_aniso_U_23
_atom_site_aniso_U_13
_atom_site_aniso_U_12
Cu1 0.0132(2) 0.0200(2) 0.0119(2) 0.0019(1) 0.0031(1) -0.0025(1)
O1 0.0176(6) 0.0279(7) 0.0148(6) 0.0003(5) 0.0019(5) 0.0002(5)
O2 0.0319(7) 0.0291(7) 0.0158(6) 0.0026(5) 0.0118(5) -0.0045(5)
O3 0.0173(6) 0.0190(6) 0.0185(6) -0.0010(5) 0.0057(5) -0.0018(5)
O4 0.0165(6) 0.0207(7) 0.0205(6) 0.0004(5) 0.0051(5) 0.0013(5)
N1 0.0179(7) 0.0164(7) 0.0147(7) -0.0006(6) 0.0029(6) -0.0006(6)
N2 0.0142(7) 0.0154(7) 0.0125(7) 0.0002(5) 0.0044(5) -0.0002(5)
N3 0.0160(7) 0.0135(7) 0.0121(7) -0.0009(5) 0.0039(6) 0.0015(5)
N4 0.0231(7) 0.0219(8) 0.0112(7) 0.0005(6) 0.0051(6) 0.0005(6)
N5 0.0195(7) 0.0207(8) 0.0143(7) 0.0002(6) 0.0075(6) -0.0029(6)
N6 0.0141(7) 0.0257(8) 0.0164(7) 0.0014(6) 0.0029(5) -0.0049(6)
C1 0.0174(8) 0.0131(8) 0.0137(8) -0.0004(6) 0.0062(6) 0.0016(6)
C2 0.0176(9) 0.0167(9) 0.0171(9) -0.0002(6) 0.0049(7) 0.0010(6)
C3 0.0160(8) 0.0184(9) 0.0246(9) -0.0020(7) 0.0081(7) -0.0011(7)
C4 0.0228(9) 0.0162(9) 0.0210(9) -0.0004(7) 0.0124(7) -0.0004(7)
C5 0.0243(9) 0.0135(8) 0.0156(8) -0.0019(6) 0.0094(7) 0.0007(7)
O5 0.0153(6) 0.0221(6) 0.0239(7) -0.0007(5) 0.0089(5) -0.0003(5)
C6 0.0321(10) 0.0183(9) 0.0149(8) 0.0013(7) 0.0096(7) -0.0017(7)
O6 0.0214(7) 0.0198(7) 0.0261(7) -0.0048(5) 0.0075(5) -0.0015(5)
C7 0.0331(10) 0.0231(10) 0.0135(8) 0.0017(7) 0.0017(7) -0.0001(8)
O7 0.0181(6) 0.0287(7) 0.0205(6) -0.0034(5) 0.0054(5) -0.0077(5)
C8 0.0225(9) 0.0209(9) 0.0162(9) 0.0004(7) 0.0004(7) -0.0008(7)
C9 0.0176(8) 0.0131(8) 0.0142(8) -0.0021(6) 0.0056(7) 0.0007(6)
C10 0.0174(8) 0.0143(8) 0.0123(8) -0.0009(6) 0.0050(6) 0.0010(6)
C11 0.0210(9) 0.0150(8) 0.0135(8) -0.0015(6) 0.0062(7) 0.0028(7)
C12 0.0261(9) 0.0181(9) 0.0144(8) -0.0020(7) 0.0080(7) 0.0010(7)
C13 0.0197(8) 0.0148(8) 0.0145(8) -0.0010(6) 0.0075(6) 0.0005(6)
C14 0.0323(10) 0.0365(11) 0.0118(8) 0.0035(8) 0.0030(7) 0.0015(8)
C15 0.0214(9) 0.0299(10) 0.0200(9) 0.0014(8) 0.0091(7) -0.0060(8)
N7 0.0157(7) 0.0206(8) 0.0132(7) 0.0015(5) 0.0024(6) -0.0014(5)

loop_
_atom_site_label
_atom_site_type_symbol
_atom_site_thermal_displace_type
_atom_site_fract_x
_atom_site_fract_y
_atom_site_fract_z
_atom_site_occupancy
_atom_site_U_iso_or_equiv
_atom_site_calc_flag
_atom_site_refinement_flags
_atom_site_disorder_assembly
_atom_site_disorder_group
Cu1 Cu Uani 0.28326(2) 0.16917(3) 0.45807(2) 1.000 0.0149(1) d . . .
O1 O Uani 0.57579(10) 0.10354(18) 0.68633(6) 1.000 0.0201(4) d . . .
O2 O Uani 0.25874(12) -0.15444(18) 0.74936(7) 1.000 0.0249(4) d . . .
O3 O Uani 0.24829(10) -0.06202(17) 0.38874(6) 1.000 0.0180(3) d . . .
O4 O Uani 0.12081(10) 0.25468(17) 0.42747(6) 1.000 0.0190(4) d . . .
N1 N Uani 0.34660(13) 0.3013(2) 0.38580(7) 1.000 0.0163(4) d . . .
N2 N Uani 0.43538(12) 0.2064(2) 0.50371(7) 1.000 0.0138(4) d . . .
N3 N Uani 0.47777(13) 0.16893(18) 0.56351(7) 1.000 0.0137(4) d . . .
N4 N Uani 0.41594(13) -0.0185(2) 0.71790(7) 1.000 0.0185(4) d . . .
N5 N Uani 0.24828(12) -0.0447(2) 0.64461(7) 1.000 0.0177(4) d . . .
N6 N Uani 0.23900(12) 0.0543(2) 0.53573(7) 1.000 0.0186(4) d . . .
C1 C Uani 0.50985(14) 0.2961(2) 0.46503(8) 1.000 0.0144(5) d . . .
C2 C Uani 0.62089(15) 0.3407(2) 0.48339(9) 1.000 0.0169(5) d . . .
C3 C Uani 0.68508(15) 0.4292(2) 0.43868(9) 1.000 0.0192(5) d . . .
C4 C Uani 0.63814(15) 0.4724(2) 0.37586(9) 1.000 0.0193(5) d . . .
C5 C Uani 0.52255(15) 0.4316(2) 0.35586(8) 1.000 0.0173(5) d . . .
O5 O Uani 0.12152(10) 0.63105(18) 0.42180(6) 1.000 0.0199(4) d . . .
C6 C Uani 0.46509(16) 0.4737(3) 0.29321(9) 1.000 0.0212(5) d . . .
O6 O Uani 0.02932(11) 0.82231(17) 0.47752(7) 1.000 0.0221(4) d . . .
C7 C Uani 0.35298(17) 0.4296(3) 0.27841(9) 1.000 0.0233(5) d . . .
O7 O Uani -0.05273(10) 0.57524(18) 0.43819(6) 1.000 0.0222(4) d . . .
C8 C Uani 0.29601(16) 0.3423(2) 0.32612(9) 1.000 0.0200(5) d . . .
C9 C Uani 0.45847(15) 0.3440(2) 0.40091(8) 1.000 0.0147(5) d . . .
C10 C Uani 0.41436(14) 0.0899(2) 0.60579(8) 1.000 0.0144(5) d . . .
C11 C Uani 0.47640(15) 0.0617(2) 0.67095(8) 1.000 0.0162(5) d . . .
C12 C Uani 0.30495(16) -0.0771(2) 0.70676(8) 1.000 0.0191(5) d . . .
C13 C Uani 0.29742(14) 0.0346(2) 0.59283(8) 1.000 0.0159(5) d . . .
C14 C Uani 0.47546(17) -0.0477(3) 0.78409(9) 1.000 0.0268(6) d . . .
C15 C Uani 0.13040(16) -0.1080(3) 0.63287(9) 1.000 0.0233(5) d . . .
N7 N Uani 0.03100(13) 0.67567(19) 0.44596(7) 1.000 0.0164(4) d . . .
H2 H Uiso 0.65498 0.31181 0.52646 1.000 0.0200 c RU . .
H3 H Uiso 0.76200 0.45963 0.45217 1.000 0.0230 c RU . .
H3A H Uiso 0.21228 -0.15741 0.39540 1.000 0.045(8) d R . .
H3B H Uiso 0.30751 -0.10138 0.37465 1.000 0.044(7) d R . .
H4 H Uiso 0.68302 0.52918 0.34601 1.000 0.0230 c RU . .
H4A H Uiso 0.07684 0.22561 0.45523 1.000 0.057(9) d R . .
H4B H Uiso 0.11698 0.36864 0.42500 1.000 0.024(6) d R . .
H6 H Uiso 0.50448 0.53288 0.26124 1.000 0.0250 c RU . .
H6N H Uiso 0.16992 0.00900 0.53205 1.000 0.035(7) c R . .
H7 H Uiso 0.31433 0.45772 0.23635 1.000 0.0280 c RU . .
H8 H Uiso 0.21840 0.31133 0.31547 1.000 0.0240 c RU . .
H14A H Uiso 0.54454 -0.11861 0.78075 1.000 0.0400 c RU . .
H14B H Uiso 0.42592 -0.11420 0.81107 1.000 0.0400 c RU . .
H14C H Uiso 0.49563 0.07012 0.80460 1.000 0.0400 c RU . .
H15A H Uiso 0.08108 -0.00585 0.61777 1.000 0.0350 c RU . .
H15B H Uiso 0.10696 -0.15691 0.67388 1.000 0.0350 c RU . .
H15C H Uiso 0.12448 -0.20336 0.59913 1.000 0.0350 c RU . .

loop_
_atom_type_symbol
_atom_type_description
_atom_type_scat_dispersion_real
_atom_type_scat_dispersion_imag
_atom_type_scat_source
C C 0.0181 0.0091 ' International Tables Vol C Tables 4.2.6.8 and 6.1.1.4'
H H 0.0000 0.0000 ' International Tables Vol C Tables 4.2.6.8 and 6.1.1.4'
Cu Cu -1.9646 0.5888 ' International Tables Vol C Tables 4.2.6.8 and 6.1.1.4'
N N 0.0311 0.0180 ' International Tables Vol C Tables 4.2.6.8 and 6.1.1.4'
O O 0.0492 0.0322 ' International Tables Vol C Tables 4.2.6.8 and 6.1.1.4'

loop_
_geom_angle_atom_site_label_1
_geom_angle_atom_site_label_2
_geom_angle_atom_site_label_3
_geom_angle
O3 Cu1 O4 86.46(5)
O3 Cu1 N1 87.68(5)
O3 Cu1 N2 120.49(5)
O3 Cu1 N6 98.12(5)
O4 Cu1 N1 92.57(6)
O4 Cu1 N2 152.31(6)
O4 Cu1 N6 92.95(6)
N1 Cu1 N2 83.08(6)
N1 Cu1 N6 172.23(6)
N2 Cu1 N6 89.50(6)
Cu1 N1 C8 128.49(13)
Cu1 N1 C9 112.60(11)
C8 N1 C9 118.82(15)
Cu1 N2 N3 131.21(12)
Cu1 N2 C1 113.62(11)
N3 N2 C1 115.13(14)
N2 N3 C10 120.82(15)
Cu1 O3 H3A 127.00
Cu1 O3 H3B 112.00
H3A O3 H3B 103.00
C11 N4 C12 125.10(14)
C11 N4 C14 117.65(15)
C12 N4 C14 117.23(14)
Cu1 O4 H4A 110.00
Cu1 O4 H4B 111.00
H4A O4 H4B 105.00
C12 N5 C13 124.41(15)
C12 N5 C15 116.73(14)
C13 N5 C15 118.78(14)
Cu1 N6 C13 128.58(12)
N2 C1 C9 113.52(14)
C2 C1 C9 119.47(15)
N2 C1 C2 127.01(15)
C1 C2 C3 120.39(16)
C2 C3 C4 121.17(16)
C3 C4 C5 119.77(16)
C4 C5 C9 118.85(15)
C4 C5 C6 124.50(16)
C6 C5 C9 116.65(16)
Cu1 N6 H6N 116.00
C5 C6 C7 120.36(17)
C13 N6 H6N 116.00
C6 C7 C8 119.15(17)
N1 C8 C7 122.46(17)
N1 C9 C1 117.12(15)
N1 C9 C5 122.57(15)
C1 C9 C5 120.32(16)
N3 C10 C11 112.73(15)
N3 C10 C13 127.05(15)
C11 C10 C13 120.22(14)
O1 C11 N4 119.05(15)
N4 C11 C10 116.20(15)
O1 C11 C10 124.75(15)
O2 C12 N5 121.43(17)
N4 C12 N5 116.91(14)
O2 C12 N4 121.66(16)
N5 C13 C10 117.09(14)
N6 C13 C10 122.71(15)
N5 C13 N6 120.20(15)
C1 C2 H2 120.00
C3 C2 H2 120.00
C2 C3 H3 119.00
C4 C3 H3 119.00
C3 C4 H4 120.00
C5 C4 H4 120.00
C5 C6 H6 120.00
C7 C6 H6 120.00
C6 C7 H7 120.00
C8 C7 H7 120.00
O5 N7 O7 119.87(14)
O6 N7 O7 121.34(15)
O5 N7 O6 118.80(14)
C7 C8 H8 119.00
N1 C8 H8 119.00
N4 C14 H14B 109.00
H14A C14 H14C 109.00
N4 C14 H14C 109.00
H14A C14 H14B 109.00
N4 C14 H14A 109.00
H14B C14 H14C 109.00
N5 C15 H15C 109.00
H15A C15 H15C 109.00
H15B C15 H15C 109.00
H15A C15 H15B 109.00
N5 C15 H15A 109.00
N5 C15 H15B 109.00

loop_
_geom_bond_atom_site_label_1
_geom_bond_atom_site_label_2
_geom_bond_distance
Cu1 O3 2.2207(13)
Cu1 O4 2.0570(12)
Cu1 N1 1.9837(15)
Cu1 N2 1.9557(15)
Cu1 N6 1.9211(15)
O1 C11 1.225(2)
O2 C12 1.220(2)
N1 C8 1.331(2)
N1 C9 1.365(2)
N2 N3 1.297(2)
N2 C1 1.413(2)
N3 C10 1.340(2)
O3 H3A 0.8400
O3 H3B 0.8400
N4 C14 1.469(2)
N4 C11 1.391(2)
N4 C12 1.380(2)
O4 H4A 0.8400
O4 H4B 0.8400
N5 C15 1.468(2)
N5 C12 1.389(2)
N5 C13 1.392(2)
N6 C13 1.296(2)
C1 C9 1.425(2)
C1 C2 1.369(2)
C2 C3 1.412(2)
C3 C4 1.377(3)
C4 C5 1.419(3)
C5 C6 1.415(2)
C5 C9 1.413(2)
O5 N7 1.2742(19)
O6 N7 1.2570(19)
N6 H6N 0.8800
C6 C7 1.370(3)
C7 C8 1.402(3)
O7 N7 1.2336(19)
C10 C13 1.442(2)
C10 C11 1.462(2)
C2 H2 0.9500
C3 H3 0.9500
C4 H4 0.9500
C6 H6 0.9500
C7 H7 0.9500
C8 H8 0.9500
C14 H14C 0.9800
C14 H14A 0.9800
C14 H14B 0.9800
C15 H15A 0.9800
C15 H15B 0.9800
C15 H15C 0.9800

loop_
_geom_hbond_atom_site_label_D
_geom_hbond_atom_site_label_H
_geom_hbond_atom_site_label_A
_geom_hbond_distance_DH
_geom_hbond_distance_HA
_geom_hbond_distance_DA
_geom_hbond_angle_DHA
_geom_hbond_site_symmetry_A
O3 H3A O5 0.8400 2.0000 2.8345(18) 173.00 1_545
O3 H3B O1 0.8400 1.9600 2.7421(17) 154.00 3_656
O4 H4A O6 0.8400 2.0000 2.8344(18) 175.00 3_566
O4 H4B O5 0.8400 1.9300 2.7685(18) 175.00 .
N6 H6N O6 0.8800 2.3400 3.138(2) 150.00 1_545

loop_
_geom_torsion_atom_site_label_1
_geom_torsion_atom_site_label_2
_geom_torsion_atom_site_label_3
_geom_torsion_atom_site_label_4
_geom_torsion
O3 Cu1 N1 C8 57.69(15)
O3 Cu1 N1 C9 -118.70(11)
O4 Cu1 N1 C8 -28.67(15)
O4 Cu1 N1 C9 154.95(11)
N2 Cu1 N1 C8 178.78(15)
N2 Cu1 N1 C9 2.40(11)
O3 Cu1 N2 N3 -101.44(15)
O3 Cu1 N2 C1 81.34(12)
O4 Cu1 N2 N3 93.08(18)
O4 Cu1 N2 C1 -84.13(16)
N1 Cu1 N2 N3 175.38(16)
N1 Cu1 N2 C1 -1.84(11)
N6 Cu1 N2 N3 -2.30(15)
N6 Cu1 N2 C1 -179.52(12)
O3 Cu1 N6 C13 124.91(15)
O4 Cu1 N6 C13 -148.25(15)
N2 Cu1 N6 C13 4.16(15)
Cu1 N1 C8 C7 -176.93(14)
C9 N1 C8 C7 -0.7(2)
Cu1 N1 C9 C1 -2.56(18)
Cu1 N1 C9 C5 177.35(12)
C8 N1 C9 C1 -179.33(14)
C8 N1 C9 C5 0.6(2)
Cu1 N2 N3 C10 0.4(2)
C1 N2 N3 C10 177.59(14)
Cu1 N2 C1 C2 -179.97(12)
Cu1 N2 C1 C9 0.98(17)
N3 N2 C1 C2 2.3(2)
N3 N2 C1 C9 -176.71(14)
N2 N3 C10 C11 -178.96(14)
N2 N3 C10 C13 0.9(2)
C12 N4 C11 O1 -177.97(15)
C12 N4 C11 C10 2.1(2)
C14 N4 C11 O1 0.3(2)
C14 N4 C11 C10 -179.58(15)
C11 N4 C12 O2 176.37(16)
C11 N4 C12 N5 -3.4(2)
C14 N4 C12 O2 -2.0(2)
C14 N4 C12 N5 178.34(15)
C13 N5 C12 O2 -176.72(15)
C13 N5 C12 N4 3.0(2)
C15 N5 C12 O2 0.0(2)
C15 N5 C12 N4 179.73(15)
C12 N5 C13 N6 177.75(15)
C12 N5 C13 C10 -1.5(2)
C15 N5 C13 N6 1.1(2)
C15 N5 C13 C10 -178.15(15)
Cu1 N6 C13 N5 176.55(11)
Cu1 N6 C13 C10 -4.3(2)
N2 C1 C2 C3 179.34(15)
C9 C1 C2 C3 -1.7(2)
N2 C1 C9 N1 1.1(2)
N2 C1 C9 C5 -178.84(14)
C2 C1 C9 N1 -178.06(14)
C2 C1 C9 C5 2.0(2)
C1 C2 C3 C4 -0.1(2)
C2 C3 C4 C5 1.5(2)
C3 C4 C5 C6 178.45(17)
C3 C4 C5 C9 -1.1(2)
C4 C5 C6 C7 -179.71(18)
C9 C5 C6 C7 -0.1(3)
C4 C5 C9 N1 179.45(15)
C4 C5 C9 C1 -0.6(2)
C6 C5 C9 N1 -0.2(2)
C6 C5 C9 C1 179.77(15)
C5 C6 C7 C8 0.0(3)
C6 C7 C8 N1 0.5(3)
N3 C10 C11 O1 -0.4(2)
N3 C10 C11 N4 179.48(14)
C13 C10 C11 O1 179.68(15)
C13 C10 C11 N4 -0.4(2)
N3 C10 C13 N5 -179.74(15)
N3 C10 C13 N6 1.1(3)
C11 C10 C13 N5 0.1(2)
C11 C10 C13 N6 -179.08(15)
